data_2232127
loop_
_publ_author_name
'Rong, Tao'

_publ_section_title
;
 Bis(2,4,6-trimethylanilinium) sulfate monohydrate
;
_journal_coeditor_code ZK2028
_journal_issue 10
_journal_name_full 'Acta Crystallographica Section E'
_journal_page_first o2729
_journal_paper_doi 10.1107/S1600536811038086
_journal_volume 67
_journal_year 2011
_chemical_formula_iupac '2C9 H14 N +, S O4 2-, H2 O'
_chemical_formula_moiety '2(C9 H14 N), O4 S, H2 O'
_chemical_formula_sum 'C18 H30 N2 O5 S'
_chemical_formula_weight 386.50
_chemical_name_systematic
;
Bis(2,4,6-trimethylanilinium) sulfate monohydrate
;
_space_group_IT_number 33
_symmetry_cell_setting orthorhombic
_symmetry_space_group_name_Hall 'P 2c -2n'
_symmetry_space_group_name_H-M 'P n a 21'
_atom_sites_solution_hydrogens geom
_atom_sites_solution_primary direct
_atom_sites_solution_secondary difmap
_audit_creation_method SHELXL-97
_cell_angle_alpha 90.00
_cell_angle_beta 90.00
_cell_angle_gamma 90.00
_cell_formula_units_Z 8
_cell_length_a 7.7414(12)
_cell_length_b 30.418(5)
_cell_length_c 16.949(3)
_cell_measurement_reflns_used 9163
_cell_measurement_temperature 293(2)
_cell_measurement_theta_max 27.53
_cell_measurement_theta_min 2.34
_cell_volume 3991.1(11)
_computing_cell_refinement 'CrystalClear (Rigaku, 2005)'
_computing_data_collection 'CrystalClear (Rigaku, 2005)'
_computing_data_reduction 'CrystalClear (Rigaku, 2005)'
_computing_molecular_graphics 'DIAMOND (Brandenburg & Putz, 2005)'
_computing_publication_material 'SHELXL97 (Sheldrick, 2008)'
_computing_structure_refinement 'SHELXL97 (Sheldrick, 2008)'
_computing_structure_solution 'SHELXS97 (Sheldrick, 2008)'
_diffrn_ambient_temperature 293(2)
_diffrn_detector_area_resol_mean 13.6612
_diffrn_measured_fraction_theta_full 0.998
_diffrn_measured_fraction_theta_max 0.998
_diffrn_measurement_device_type 'Rigaku SCXmini diffractometer'
_diffrn_measurement_method CCD_Profile_fitting
_diffrn_radiation_monochromator graphite
_diffrn_radiation_source 'fine-focus sealed tube'
_diffrn_radiation_type MoK\a
_diffrn_radiation_wavelength 0.71073
_diffrn_reflns_av_R_equivalents 0.0718
_diffrn_reflns_av_sigmaI/netI 0.0635
_diffrn_reflns_limit_h_max 10
_diffrn_reflns_limit_h_min -10
_diffrn_reflns_limit_k_max 39
_diffrn_reflns_limit_k_min -39
_diffrn_reflns_limit_l_max 22
_diffrn_reflns_limit_l_min -22
_diffrn_reflns_number 41971
_diffrn_reflns_theta_full 27.53
_diffrn_reflns_theta_max 27.53
_diffrn_reflns_theta_min 2.71
_exptl_absorpt_coefficient_mu 0.192
_exptl_absorpt_correction_T_max 0.962
_exptl_absorpt_correction_T_min 0.962
_exptl_absorpt_correction_type multi-scan
_exptl_absorpt_process_details '(CrystalClear; Rigaku, 2005)'
_exptl_crystal_colour Colourless
_exptl_crystal_density_diffrn 1.286
_exptl_crystal_density_method 'not measured'
_exptl_crystal_description Prism
_exptl_crystal_F_000 1664
_exptl_crystal_size_max 0.2000
_exptl_crystal_size_mid 0.2000
_exptl_crystal_size_min 0.2000
_refine_diff_density_max 0.212
_refine_diff_density_min -0.406
_refine_ls_abs_structure_details 'Flack (1983), 4422 Friedel pairs'
_refine_ls_abs_structure_Flack 0.05(9)
_refine_ls_extinction_method none
_refine_ls_goodness_of_fit_ref 1.064
_refine_ls_hydrogen_treatment constr
_refine_ls_matrix_type full
_refine_ls_number_parameters 485
_refine_ls_number_reflns 9160
_refine_ls_number_restraints 411
_refine_ls_restrained_S_all 1.058
_refine_ls_R_factor_all 0.0778
_refine_ls_R_factor_gt 0.0614
_refine_ls_shift/su_max 0.061
_refine_ls_shift/su_mean 0.006
_refine_ls_structure_factor_coef Fsqd
_refine_ls_weighting_details 'calc w=1/[\s^2^(Fo^2^)+(0.0603P)^2^+0.9745P] where P=(Fo^2^+2Fc^2^)/3'
_refine_ls_weighting_scheme calc
_refine_ls_wR_factor_gt 0.1341
_refine_ls_wR_factor_ref 0.1425
_reflns_number_gt 7532
_reflns_number_total 9160
_reflns_threshold_expression >2sigma(I)
_cod_data_source_file zk2028.cif
_cod_data_source_block I
_cod_original_cell_volume 3991.3(11)
_cod_database_code 2232127
_cod_database_fobs_code 2232127

loop_
_symmetry_equiv_pos_as_xyz
'x, y, z'
'-x, -y, z+1/2'
'x+1/2, -y+1/2, z'
'-x+1/2, y+1/2, z+1/2'

loop_
_atom_site_type_symbol
_atom_site_label
_atom_site_fract_x
_atom_site_fract_y
_atom_site_fract_z
_atom_site_U_iso_or_equiv
_atom_site_adp_type
_atom_site_calc_flag
_atom_site_refinement_flags
_atom_site_occupancy
_atom_site_symmetry_multiplicity
C C1 0.3645(7) 0.74678(12) 0.3953(3) 0.0612(12) Uani d U 1 1
H H1A 0.2698 0.7659 0.3825 0.092 Uiso calc R 1 1
H H1B 0.4454 0.7465 0.3524 0.092 Uiso calc R 1 1
H H1C 0.4208 0.7572 0.4421 0.092 Uiso calc R 1 1
C C2 0.2968(5) 0.70050(11) 0.4092(2) 0.0422(8) Uani d U 1 1
C C3 0.2874(5) 0.67005(12) 0.3479(2) 0.0398(8) Uani d U 1 1
H H3D 0.3223 0.6784 0.2976 0.048 Uiso calc R 1 1
C C4 0.2272(4) 0.62748(12) 0.3598(2) 0.0326(8) Uani d U 1 1
C C5 0.2256(6) 0.59543(13) 0.2924(3) 0.0464(11) Uani d U 1 1
H H5A 0.1090 0.5912 0.2746 0.070 Uiso calc R 1 1
H H5B 0.2723 0.5678 0.3097 0.070 Uiso calc R 1 1
H H5C 0.2944 0.6067 0.2499 0.070 Uiso calc R 1 1
C C6 0.1750(4) 0.61570(11) 0.4357(2) 0.0290(7) Uani d U 1 1
C C7 0.1817(5) 0.64510(11) 0.4987(2) 0.0333(7) Uani d U 1 1
C C8 0.1295(5) 0.63270(12) 0.5813(2) 0.0421(9) Uani d U 1 1
H H8A 0.1720 0.6544 0.6177 0.063 Uiso calc R 1 1
H H8B 0.1774 0.6045 0.5943 0.063 Uiso calc R 1 1
H H8C 0.0058 0.6313 0.5846 0.063 Uiso calc R 1 1
C C9 0.2440(5) 0.68731(12) 0.4831(2) 0.0411(8) Uani d U 1 1
H H9A 0.2501 0.7074 0.5244 0.049 Uiso calc R 1 1
C C10 0.4137(4) 0.39188(11) 0.1167(2) 0.0300(7) Uani d U 1 1
C C11 0.3603(4) 0.36232(11) 0.0583(2) 0.0345(8) Uani d U 1 1
C C12 0.3073(5) 0.37656(13) -0.0227(2) 0.0425(9) Uani d U 1 1
H H12A 0.4049 0.3749 -0.0576 0.064 Uiso calc R 1 1
H H12B 0.2659 0.4063 -0.0208 0.064 Uiso calc R 1 1
H H12C 0.2173 0.3576 -0.0417 0.064 Uiso calc R 1 1
C C13 0.3624(5) 0.31764(12) 0.0775(2) 0.0432(8) Uani d U 1 1
H H13A 0.3264 0.2974 0.0398 0.052 Uiso calc R 1 1
C C14 0.4161(5) 0.30232(12) 0.1505(2) 0.0425(9) Uani d U 1 1
C C15 0.4195(7) 0.25288(12) 0.1675(3) 0.0642(13) Uani d U 1 1
H H15A 0.3071 0.2406 0.1580 0.096 Uiso calc R 1 1
H H15B 0.4511 0.2481 0.2216 0.096 Uiso calc R 1 1
H H15C 0.5024 0.2389 0.1337 0.096 Uiso calc R 1 1
C C16 0.4709(5) 0.33302(12) 0.2059(2) 0.0395(8) Uani d U 1 1
H H16A 0.5101 0.3230 0.2545 0.047 Uiso calc R 1 1
C C17 0.4699(4) 0.37818(12) 0.1919(2) 0.0324(8) Uani d U 1 1
C C18 0.5313(5) 0.40923(14) 0.2532(2) 0.0410(9) Uani d U 1 1
H H18A 0.4362 0.4268 0.2713 0.062 Uiso calc R 1 1
H H18B 0.6187 0.4280 0.2313 0.062 Uiso calc R 1 1
H H18C 0.5786 0.3930 0.2967 0.062 Uiso calc R 1 1
C C19 1.0994(7) 0.25935(12) 0.3873(3) 0.0590(12) Uani d U 1 1
H H19A 1.1506 0.2482 0.4348 0.088 Uiso calc R 1 1
H H19B 1.1821 0.2579 0.3451 0.088 Uiso calc R 1 1
H H19C 1.0000 0.2420 0.3740 0.088 Uiso calc R 1 1
C C20 1.0455(5) 0.30644(11) 0.3998(2) 0.0420(8) Uani d U 1 1
C C21 0.9827(5) 0.32054(12) 0.4715(2) 0.0415(8) Uani d U 1 1
H H21A 0.9691 0.3000 0.5116 0.050 Uiso calc R 1 1
C C22 0.9385(4) 0.36406(11) 0.4870(2) 0.0334(7) Uani d U 1 1
C C23 0.8725(6) 0.37680(13) 0.5670(2) 0.0445(9) Uani d U 1 1
H H23A 0.8207 0.3517 0.5918 0.067 Uiso calc R 1 1
H H23B 0.7879 0.3997 0.5616 0.067 Uiso calc R 1 1
H H23C 0.9668 0.3872 0.5987 0.067 Uiso calc R 1 1
C C24 0.9606(4) 0.39414(11) 0.4253(2) 0.0296(7) Uani d U 1 1
C C25 1.0192(4) 0.38128(13) 0.3507(2) 0.0323(8) Uani d U 1 1
C C26 1.0393(5) 0.41393(14) 0.2835(2) 0.0409(9) Uani d U 1 1
H H26A 1.0863 0.3992 0.2382 0.061 Uiso calc R 1 1
H H26B 1.1159 0.4371 0.2994 0.061 Uiso calc R 1 1
H H26C 0.9286 0.4261 0.2704 0.061 Uiso calc R 1 1
C C27 1.0603(5) 0.33733(12) 0.3397(2) 0.0390(8) Uani d U 1 1
H H27A 1.0990 0.3282 0.2904 0.047 Uiso calc R 1 1
C C28 0.3445(5) 0.29434(11) 0.6463(2) 0.0416(9) Uani d U 1 1
C C29 0.3301(7) 0.24593(12) 0.6662(3) 0.0656(13) Uani d U 1 1
H H29A 0.2923 0.2427 0.7198 0.098 Uiso calc R 1 1
H H29B 0.4408 0.2322 0.6598 0.098 Uiso calc R 1 1
H H29C 0.2480 0.2323 0.6316 0.098 Uiso calc R 1 1
C C30 0.3880(5) 0.30767(11) 0.5709(2) 0.0405(8) Uani d U 1 1
H H30A 0.4075 0.2864 0.5325 0.049 Uiso calc R 1 1
C C31 0.3125(5) 0.32664(11) 0.7020(2) 0.0399(8) Uani d U 1 1
H H31A 0.2792 0.3181 0.7525 0.048 Uiso calc R 1 1
C C32 0.3279(5) 0.37103(12) 0.6857(2) 0.0341(8) Uani d U 1 1
C C33 0.2834(6) 0.40487(14) 0.7471(3) 0.0483(11) Uani d U 1 1
H H33A 0.2361 0.3905 0.7927 0.072 Uiso calc R 1 1
H H33B 0.1998 0.4250 0.7259 0.072 Uiso calc R 1 1
H H33C 0.3857 0.4207 0.7618 0.072 Uiso calc R 1 1
C C34 0.3768(4) 0.38316(11) 0.6097(2) 0.0308(7) Uani d U 1 1
C C35 0.4038(4) 0.35176(11) 0.5502(2) 0.0346(8) Uani d U 1 1
C C36 0.4449(5) 0.36414(13) 0.4659(2) 0.0442(9) Uani d U 1 1
H H36A 0.5589 0.3765 0.4633 0.066 Uiso calc R 1 1
H H36B 0.3624 0.3854 0.4475 0.066 Uiso calc R 1 1
H H36C 0.4397 0.3384 0.4332 0.066 Uiso calc R 1 1
N N1 0.1239(4) 0.56985(9) 0.44948(18) 0.0305(7) Uani d U 1 1
H H1D 0.2179 0.5530 0.4519 0.046 Uiso calc R 1 1
H H1E 0.0568 0.5608 0.4101 0.046 Uiso calc R 1 1
H H1F 0.0662 0.5680 0.4948 0.046 Uiso calc R 1 1
N N2 0.4050(4) 0.43893(9) 0.09915(18) 0.0321(7) Uani d U 1 1
H H2A 0.4576 0.4442 0.0534 0.048 Uiso calc R 1 1
H H2B 0.4572 0.4540 0.1374 0.048 Uiso calc R 1 1
H H2C 0.2950 0.4472 0.0959 0.048 Uiso calc R 1 1
N N3 0.9247(4) 0.44069(9) 0.44031(18) 0.0298(6) Uani d U 1 1
H H3A 0.8114 0.4446 0.4460 0.045 Uiso calc R 1 1
H H3B 0.9622 0.4567 0.3998 0.045 Uiso calc R 1 1
H H3C 0.9786 0.4491 0.4842 0.045 Uiso calc R 1 1
N N4 0.3946(4) 0.43013(8) 0.59140(18) 0.0299(6) Uani d U 1 1
H H4A 0.4559 0.4333 0.5474 0.045 Uiso calc R 1 1
H H4B 0.4483 0.4436 0.6310 0.045 Uiso calc R 1 1
H H4C 0.2904 0.4419 0.5847 0.045 Uiso calc R 1 1
O O1 0.0627(4) 0.50945(10) 0.19281(18) 0.0436(7) Uani d U 1 1
O O2 -0.0796(3) 0.53415(9) 0.07533(17) 0.0415(6) Uani d U 1 1
O O3 -0.1988(3) 0.47421(9) 0.14906(19) 0.0449(7) Uani d U 1 1
O O4 0.0670(3) 0.46503(9) 0.07558(17) 0.0392(6) Uani d U 1 1
O O5 0.5726(4) 0.50569(10) 0.34540(17) 0.0414(7) Uani d U 1 1
O O6 0.4401(3) 0.53554(9) 0.46156(18) 0.0432(7) Uani d U 1 1
O O7 0.5875(3) 0.46616(9) 0.46752(18) 0.0402(6) Uani d U 1 1
O O8 0.3141(3) 0.47293(9) 0.39917(19) 0.0453(7) Uani d U 1 1
O O1W 0.4214(3) 0.51438(8) 0.19692(17) 0.0345(6) Uani d D 1 1
H H1WA 0.3220 0.5173 0.1994 0.052 Uiso d RD 1 1
H H1WB 0.4665 0.5127 0.2502 0.052 Uiso d RD 1 1
O O2W 0.9251(3) 0.51838(9) 0.34350(16) 0.0374(6) Uani d D 1 1
H H2WB 0.8230 0.5176 0.3506 0.056 Uiso d RD 1 1
H H2WA 0.9567 0.5133 0.2910 0.056 Uiso d RD 1 1
S S1 0.47640(10) 0.49460(3) 0.41718(5) 0.02659(19) Uani d U 1 1
S S2 -0.03898(10) 0.49501(3) 0.12443(5) 0.02667(19) Uani d U 1 1

loop_
_atom_site_aniso_label
_atom_site_aniso_U_11
_atom_site_aniso_U_22
_atom_site_aniso_U_33
_atom_site_aniso_U_12
_atom_site_aniso_U_13
_atom_site_aniso_U_23
C1 0.068(3) 0.041(2) 0.074(3) -0.015(2) 0.005(3) 0.001(2)
C2 0.044(2) 0.0324(18) 0.050(2) -0.0027(14) -0.0001(18) 0.0047(16)
C3 0.0382(19) 0.042(2) 0.040(2) -0.0005(16) 0.0010(16) 0.0055(16)
C4 0.0319(17) 0.0317(18) 0.0341(18) 0.0042(14) -0.0004(15) 0.0032(15)
C5 0.065(3) 0.041(2) 0.033(2) -0.009(2) 0.009(2) -0.0054(18)
C6 0.0268(16) 0.0287(16) 0.0315(17) 0.0058(12) -0.0047(13) 0.0010(13)
C7 0.0335(18) 0.0309(17) 0.0354(18) 0.0019(14) -0.0049(15) -0.0026(14)
C8 0.054(2) 0.038(2) 0.0345(19) 0.0017(17) -0.0015(18) -0.0039(16)
C9 0.046(2) 0.0325(18) 0.045(2) -0.0008(15) -0.0051(17) -0.0067(15)
C10 0.0279(16) 0.0314(17) 0.0307(18) 0.0017(12) 0.0055(14) -0.0004(14)
C11 0.0295(17) 0.0394(19) 0.0347(18) 0.0018(14) 0.0031(14) -0.0058(15)
C12 0.050(2) 0.046(2) 0.0315(19) -0.0019(17) -0.0078(17) -0.0013(17)
C13 0.050(2) 0.0359(18) 0.043(2) -0.0035(16) -0.0014(18) -0.0048(16)
C14 0.047(2) 0.0313(18) 0.050(2) 0.0014(15) 0.0009(18) 0.0020(16)
C15 0.088(3) 0.030(2) 0.074(3) 0.001(2) -0.013(3) 0.005(2)
C16 0.049(2) 0.0341(18) 0.0351(19) -0.0001(16) -0.0019(17) 0.0060(15)
C17 0.0322(17) 0.0359(18) 0.0291(18) 0.0003(14) 0.0048(14) -0.0028(14)
C18 0.051(2) 0.042(2) 0.030(2) -0.0041(17) -0.0009(17) -0.0020(17)
C19 0.071(3) 0.033(2) 0.073(3) 0.009(2) 0.001(2) -0.001(2)
C20 0.050(2) 0.0302(17) 0.046(2) 0.0014(15) -0.0038(18) -0.0017(15)
C21 0.051(2) 0.0302(17) 0.043(2) -0.0030(16) 0.0020(18) 0.0052(15)
C22 0.0336(18) 0.0357(17) 0.0308(17) 0.0009(14) 0.0014(14) 0.0000(14)
C23 0.055(2) 0.043(2) 0.036(2) -0.0069(18) 0.0055(18) 0.0069(17)
C24 0.0301(16) 0.0288(16) 0.0298(17) 0.0010(12) -0.0031(14) -0.0005(14)
C25 0.0286(16) 0.0361(19) 0.0323(19) 0.0013(14) -0.0013(14) -0.0049(14)
C26 0.050(2) 0.043(2) 0.031(2) 0.0033(17) 0.0027(17) 0.0009(17)
C27 0.043(2) 0.0372(19) 0.0370(19) 0.0027(16) 0.0017(16) -0.0062(15)
C28 0.055(2) 0.0257(17) 0.045(2) -0.0022(15) 0.0002(18) 0.0029(14)
C29 0.099(4) 0.0261(19) 0.072(3) -0.003(2) 0.017(3) 0.0068(19)
C30 0.058(2) 0.0249(16) 0.0390(19) 0.0001(16) 0.0037(17) -0.0044(14)
C31 0.051(2) 0.0337(18) 0.0346(18) -0.0039(16) 0.0059(17) 0.0035(15)
C32 0.0366(18) 0.0298(17) 0.0358(19) -0.0003(14) -0.0005(15) -0.0010(15)
C33 0.064(3) 0.042(2) 0.038(3) 0.001(2) 0.018(2) -0.0027(19)
C34 0.0280(16) 0.0281(17) 0.0363(19) 0.0013(13) -0.0013(14) 0.0008(14)
C35 0.0370(18) 0.0305(17) 0.0363(18) -0.0012(15) 0.0022(15) -0.0033(14)
C36 0.062(3) 0.041(2) 0.0300(18) -0.0044(18) 0.0017(18) -0.0074(16)
N1 0.0279(14) 0.0328(16) 0.0307(17) 0.0043(12) -0.0001(12) -0.0036(13)
N2 0.0334(15) 0.0336(16) 0.0291(17) 0.0037(12) 0.0009(12) -0.0020(13)
N3 0.0323(15) 0.0289(15) 0.0284(16) 0.0012(11) 0.0003(12) -0.0014(12)
N4 0.0351(15) 0.0252(15) 0.0295(16) 0.0026(11) -0.0003(12) -0.0001(12)
O1 0.0407(15) 0.0633(19) 0.0269(15) -0.0010(12) -0.0036(12) -0.0122(14)
O2 0.0436(14) 0.0446(15) 0.0363(15) 0.0127(12) 0.0077(12) 0.0149(13)
O3 0.0324(13) 0.0462(16) 0.056(2) -0.0073(12) 0.0056(12) 0.0068(14)
O4 0.0365(13) 0.0436(15) 0.0376(15) 0.0099(11) -0.0022(12) -0.0128(13)
O5 0.0392(13) 0.0624(19) 0.0226(14) -0.0029(12) 0.0020(12) 0.0061(13)
O6 0.0458(15) 0.0353(14) 0.0484(18) 0.0093(12) -0.0113(13) -0.0150(13)
O7 0.0383(13) 0.0424(15) 0.0397(16) 0.0113(11) 0.0005(12) 0.0148(13)
O8 0.0312(13) 0.0518(17) 0.0529(18) -0.0075(12) -0.0033(12) -0.0133(15)
O1W 0.0344(13) 0.0412(15) 0.0281(14) -0.0010(10) -0.0020(11) -0.0006(12)
O2W 0.0349(12) 0.0493(17) 0.0279(15) 0.0004(12) -0.0016(11) 0.0034(13)
S1 0.0277(4) 0.0280(4) 0.0240(5) 0.0017(3) -0.0003(4) -0.0003(4)
S2 0.0277(4) 0.0291(4) 0.0232(4) 0.0018(3) 0.0005(3) 0.0010(4)

loop_
_atom_type_symbol
_atom_type_description
_atom_type_scat_dispersion_real
_atom_type_scat_dispersion_imag
_atom_type_scat_source
C C 0.0033 0.0016 'International Tables Vol C Tables 4.2.6.8 and 6.1.1.4'
H H 0.0000 0.0000 'International Tables Vol C Tables 4.2.6.8 and 6.1.1.4'
N N 0.0061 0.0033 'International Tables Vol C Tables 4.2.6.8 and 6.1.1.4'
O O 0.0106 0.0060 'International Tables Vol C Tables 4.2.6.8 and 6.1.1.4'
S S 0.1246 0.1234 'International Tables Vol C Tables 4.2.6.8 and 6.1.1.4'

loop_
_geom_angle_atom_site_label_1
_geom_angle_atom_site_label_2
_geom_angle_atom_site_label_3
_geom_angle
C2 C1 H1A 109.5
C2 C1 H1B 109.5
H1A C1 H1B 109.5
C2 C1 H1C 109.5
H1A C1 H1C 109.5
H1B C1 H1C 109.5
C9 C2 C3 118.0(3)
C9 C2 C1 120.9(4)
C3 C2 C1 121.1(4)
C4 C3 C2 121.9(4)
C4 C3 H3D 119.1
C2 C3 H3D 119.1
C3 C4 C6 118.0(3)
C3 C4 C5 119.8(3)
C6 C4 C5 122.1(3)
C4 C5 H5A 109.5
C4 C5 H5B 109.5
H5A C5 H5B 109.5
C4 C5 H5C 109.5
H5A C5 H5C 109.5
H5B C5 H5C 109.5
C7 C6 C4 122.0(3)
C7 C6 N1 119.9(3)
C4 C6 N1 117.9(3)
C6 C7 C9 117.3(3)
C6 C7 C8 122.8(3)
C9 C7 C8 119.9(3)
C7 C8 H8A 109.5
C7 C8 H8B 109.5
H8A C8 H8B 109.5
C7 C8 H8C 109.5
H8A C8 H8C 109.5
H8B C8 H8C 109.5
C2 C9 C7 122.8(3)
C2 C9 H9A 118.6
C7 C9 H9A 118.6
C11 C10 C17 122.7(3)
C11 C10 N2 118.1(3)
C17 C10 N2 119.2(3)
C13 C11 C10 117.2(3)
C13 C11 C12 119.9(3)
C10 C11 C12 122.9(3)
C11 C12 H12A 109.5
C11 C12 H12B 109.5
H12A C12 H12B 109.5
C11 C12 H12C 109.5
H12A C12 H12C 109.5
H12B C12 H12C 109.5
C14 C13 C11 122.6(4)
C14 C13 H13A 118.7
C11 C13 H13A 118.7
C13 C14 C16 117.9(3)
C13 C14 C15 120.2(4)
C16 C14 C15 121.8(4)
C14 C15 H15A 109.5
C14 C15 H15B 109.5
H15A C15 H15B 109.5
C14 C15 H15C 109.5
H15A C15 H15C 109.5
H15B C15 H15C 109.5
C14 C16 C17 123.1(3)
C14 C16 H16A 118.5
C17 C16 H16A 118.5
C16 C17 C10 116.5(3)
C16 C17 C18 120.5(3)
C10 C17 C18 123.0(3)
C17 C18 H18A 109.5
C17 C18 H18B 109.5
H18A C18 H18B 109.5
C17 C18 H18C 109.5
H18A C18 H18C 109.5
H18B C18 H18C 109.5
C20 C19 H19A 109.5
C20 C19 H19B 109.5
H19A C19 H19B 109.5
C20 C19 H19C 109.5
H19A C19 H19C 109.5
H19B C19 H19C 109.5
C21 C20 C27 117.7(3)
C21 C20 C19 121.2(4)
C27 C20 C19 121.1(4)
C20 C21 C22 123.3(3)
C20 C21 H21A 118.4
C22 C21 H21A 118.4
C21 C22 C24 116.8(3)
C21 C22 C23 120.0(3)
C24 C22 C23 123.2(3)
C22 C23 H23A 109.5
C22 C23 H23B 109.5
H23A C23 H23B 109.5
C22 C23 H23C 109.5
H23A C23 H23C 109.5
H23B C23 H23C 109.5
C22 C24 C25 122.1(3)
C22 C24 N3 118.7(3)
C25 C24 N3 119.2(3)
C27 C25 C24 117.7(4)
C27 C25 C26 120.4(3)
C24 C25 C26 121.9(3)
C25 C26 H26A 109.5
C25 C26 H26B 109.5
H26A C26 H26B 109.5
C25 C26 H26C 109.5
H26A C26 H26C 109.5
H26B C26 H26C 109.5
C25 C27 C20 122.3(4)
C25 C27 H27A 118.9
C20 C27 H27A 118.9
C30 C28 C31 117.8(3)
C30 C28 C29 120.6(3)
C31 C28 C29 121.6(4)
C28 C29 H29A 109.5
C28 C29 H29B 109.5
H29A C29 H29B 109.5
C28 C29 H29C 109.5
H29A C29 H29C 109.5
H29B C29 H29C 109.5
C28 C30 C35 122.5(3)
C28 C30 H30A 118.7
C35 C30 H30A 118.8
C32 C31 C28 122.7(3)
C32 C31 H31A 118.6
C28 C31 H31A 118.6
C31 C32 C34 117.8(3)
C31 C32 C33 120.7(3)
C34 C32 C33 121.4(3)
C32 C33 H33A 109.5
C32 C33 H33B 109.5
H33A C33 H33B 109.5
C32 C33 H33C 109.5
H33A C33 H33C 109.5
H33B C33 H33C 109.5
C32 C34 C35 121.7(3)
C32 C34 N4 118.6(3)
C35 C34 N4 119.7(3)
C30 C35 C34 117.4(3)
C30 C35 C36 119.8(3)
C34 C35 C36 122.8(3)
C35 C36 H36A 109.5
C35 C36 H36B 109.5
H36A C36 H36B 109.5
C35 C36 H36C 109.5
H36A C36 H36C 109.5
H36B C36 H36C 109.5
C6 N1 H1D 109.5
C6 N1 H1E 109.5
H1D N1 H1E 109.5
C6 N1 H1F 109.5
H1D N1 H1F 109.5
H1E N1 H1F 109.5
C10 N2 H2A 109.5
C10 N2 H2B 109.5
H2A N2 H2B 109.5
C10 N2 H2C 109.5
H2A N2 H2C 109.5
H2B N2 H2C 109.5
C24 N3 H3A 109.5
C24 N3 H3B 109.5
H3A N3 H3B 109.5
C24 N3 H3C 109.5
H3A N3 H3C 109.5
H3B N3 H3C 109.5
C34 N4 H4A 109.5
C34 N4 H4B 109.5
H4A N4 H4B 109.5
C34 N4 H4C 109.5
H4A N4 H4C 109.5
H4B N4 H4C 109.5
H1WA O1W H1WB 108.3
H2WB O2W H2WA 113.3
O8 S1 O5 111.70(18)
O8 S1 O6 108.90(16)
O5 S1 O6 108.93(18)
O8 S1 O7 110.91(17)
O5 S1 O7 108.42(16)
O6 S1 O7 107.89(18)
O3 S2 O1 111.13(19)
O3 S2 O4 111.42(17)
O1 S2 O4 109.19(15)
O3 S2 O2 109.28(16)
O1 S2 O2 108.40(17)
O4 S2 O2 107.31(18)

loop_
_geom_bond_atom_site_label_1
_geom_bond_atom_site_label_2
_geom_bond_distance
C1 C2 1.521(5)
C1 H1A 0.9600
C1 H1B 0.9600
C1 H1C 0.9600
C2 C9 1.377(5)
C2 C3 1.394(5)
C3 C4 1.391(5)
C3 H3D 0.9300
C4 C6 1.396(5)
C4 C5 1.501(5)
C5 H5A 0.9600
C5 H5B 0.9600
C5 H5C 0.9600
C6 C7 1.393(5)
C6 N1 1.468(4)
C7 C9 1.397(5)
C7 C8 1.506(5)
C8 H8A 0.9600
C8 H8B 0.9600
C8 H8C 0.9600
C9 H9A 0.9300
C10 C11 1.400(5)
C10 C17 1.410(5)
C10 N2 1.463(4)
C11 C13 1.398(5)
C11 C12 1.497(5)
C12 H12A 0.9600
C12 H12B 0.9600
C12 H12C 0.9600
C13 C14 1.386(5)
C13 H13A 0.9300
C14 C16 1.390(5)
C14 C15 1.531(5)
C15 H15A 0.9600
C15 H15B 0.9600
C15 H15C 0.9600
C16 C17 1.394(5)
C16 H16A 0.9300
C17 C18 1.482(5)
C18 H18A 0.9600
C18 H18B 0.9600
C18 H18C 0.9600
C19 C20 1.507(5)
C19 H19A 0.9600
C19 H19B 0.9600
C19 H19C 0.9600
C20 C21 1.378(5)
C20 C27 1.391(5)
C21 C22 1.392(5)
C21 H21A 0.9300
C22 C24 1.399(5)
C22 C23 1.500(5)
C23 H23A 0.9600
C23 H23B 0.9600
C23 H23C 0.9600
C24 C25 1.400(5)
C24 N3 1.465(4)
C25 C27 1.387(5)
C25 C26 1.519(5)
C26 H26A 0.9600
C26 H26B 0.9600
C26 H26C 0.9600
C27 H27A 0.9300
C28 C30 1.382(5)
C28 C31 1.385(5)
C28 C29 1.515(5)
C29 H29A 0.9600
C29 H29B 0.9600
C29 H29C 0.9600
C30 C35 1.392(4)
C30 H30A 0.9300
C31 C32 1.384(5)
C31 H31A 0.9300
C32 C34 1.392(5)
C32 C33 1.503(5)
C33 H33A 0.9600
C33 H33B 0.9600
C33 H33C 0.9600
C34 C35 1.405(5)
C34 N4 1.469(4)
C35 C36 1.512(5)
C36 H36A 0.9600
C36 H36B 0.9600
C36 H36C 0.9600
N1 H1D 0.8900
N1 H1E 0.8900
N1 H1F 0.8900
N2 H2A 0.8900
N2 H2B 0.8900
N2 H2C 0.8900
N3 H3A 0.8900
N3 H3B 0.8900
N3 H3C 0.8900
N4 H4A 0.8900
N4 H4B 0.8900
N4 H4C 0.8900
O1 S2 1.468(3)
O2 S2 1.486(3)
O3 S2 1.451(3)
O4 S2 1.480(3)
O5 S1 1.466(3)
O6 S1 1.482(3)
O7 S1 1.489(3)
O8 S1 1.451(2)
O1W H1WA 0.7755
O1W H1WB 0.9693
O2W H2WB 0.7995
O2W H2WA 0.9364

loop_
_geom_hbond_atom_site_label_D
_geom_hbond_atom_site_label_H
_geom_hbond_atom_site_label_A
_geom_hbond_site_symmetry_A
_geom_hbond_distance_DH
_geom_hbond_distance_HA
_geom_hbond_distance_DA
_geom_hbond_angle_DHA
N1 H1D O6 . 0.89 1.81 2.668(4) 161.9
N1 H1D S1 . 0.89 2.74 3.603(3) 163.6
N2 H2B O1W . 0.89 2.12 2.834(4) 137.2
N2 H2C O4 . 0.89 1.88 2.763(4) 172.9
N2 H2C S2 . 0.89 3.00 3.861(3) 161.9
N3 H3A O7 . 0.89 1.89 2.761(4) 166.1
N3 H3B O2W . 0.89 2.12 2.877(4) 141.8
N4 H4A O7 . 0.89 1.97 2.800(4) 155.4
N3 H3A S1 . 0.89 3.05 3.858(3) 152.5
O1W H1WA O1 . 0.78 2.02 2.782(4) 165.3
O1W H1WB O5 . 0.97 1.82 2.788(4) 173.1
O1W H1WB S1 . 0.97 2.88 3.805(3) 159.0
O2W H2WB O5 . 0.80 1.97 2.756(4) 165.8
O2W H2WB S1 . 0.80 2.99 3.761(3) 161.7
N1 H1E O2W 1_455 0.89 1.99 2.837(4) 157.5
N1 H1F O4 2_565 0.89 1.99 2.807(4) 152.6
N1 H1F S2 2_565 0.89 2.92 3.622(3) 136.6
N2 H2A O6 2_664 0.89 1.85 2.735(4) 171.0
N2 H2A S1 2_664 0.89 3.01 3.800(3) 149.1
N3 H3C O2 2_665 0.89 1.81 2.695(4) 177.6
N3 H3C S2 2_665 0.89 2.96 3.788(3) 155.5
N4 H4B O1W 2_665 0.89 1.97 2.842(4) 164.6
N4 H4C O2 2_565 0.89 1.79 2.683(4) 177.8
N4 H4C S2 2_565 0.89 2.81 3.616(3) 150.6
O2W H2WA O1 1_655 0.94 1.86 2.781(4) 167.7
O2W H2WA S2 1_655 0.94 2.88 3.791(3) 165.4

loop_
_cod_related_entry_id
_cod_related_entry_database
_cod_related_entry_code
1 ChemSpider 30657085
